data_7131767
loop_
_publ_author_name
'Ito, Yuki'
'Adachi, Akiya'
'Aikawa, Kohsuke'
'Nozaki, Kyoko'
'Okazoe, Takashi'

_publ_section_title
;
 N-Fluorobenzenesulfonimide (NFSI) analogs with deprotectable
 substituents: Synthesis of b-fluoroamines via catalytic aminofluorination
 of styrenes
;
_journal_name_full 'Chemical Communications'
_journal_paper_doi 10.1039/D3CC02292G
_journal_year 2023
_chemical_formula_moiety 'C20 H15 F2 N3 O8 S2'
_chemical_formula_sum 'C20 H15 F2 N3 O8 S2'
_chemical_formula_weight 527.47
_space_group_crystal_system monoclinic
_space_group_IT_number 14
_space_group_name_Hall '-P 2ybc'
_space_group_name_H-M_alt 'P 1 21/c 1'
_atom_sites_solution_hydrogens geom
_atom_sites_solution_primary dual
_audit_block_doi 10.5517/ccdc.csd.cc2f02r9
_audit_creation_date 2022-01-04
_audit_creation_method
;
Olex2 1.3
(compiled 2020.11.12 svn.r5f609507 for OlexSys, GUI svn.r6272)
;
_audit_update_record
;
2023-05-02 deposited with the CCDC.	2023-06-22 downloaded from the CCDC.
;
_cell_angle_alpha 90
_cell_angle_beta 91.882(3)
_cell_angle_gamma 90
_cell_formula_units_Z 4
_cell_length_a 10.0255(3)
_cell_length_b 10.1690(4)
_cell_length_c 21.2063(9)
_cell_measurement_reflns_used 19818
_cell_measurement_temperature 169.99(10)
_cell_measurement_theta_max 30.7180
_cell_measurement_theta_min 2.0290
_cell_volume 2160.80(14)
_computing_cell_refinement 'CrysAlisPro 1.171.41.99a (Rigaku OD, 2021)'
_computing_data_collection 'CrysAlisPro 1.171.41.99a (Rigaku OD, 2021)'
_computing_data_reduction 'CrysAlisPro 1.171.41.99a (Rigaku OD, 2021)'
_computing_molecular_graphics 'Olex2 1.3 (Dolomanov et al., 2009)'
_computing_publication_material 'Olex2 1.3 (Dolomanov et al., 2009)'
_computing_structure_refinement 'SHELXL 2018/3 (Sheldrick, 2015)'
_computing_structure_solution 'SHELXT 2018/2 (Sheldrick, 2018)'
_diffrn_ambient_temperature 170.15
_diffrn_detector_area_resol_mean 10.0000
_diffrn_measured_fraction_theta_full 0.999
_diffrn_measured_fraction_theta_max 0.999
_diffrn_measurement_details
;
List of Runs (angles in degrees, time in seconds):

  # Type    Start    End  Width  t~exp~   \w     \q     \k     \f   Frames
#--------------------------------------------------------------------------
  1  \w    -73.00  65.00   0.50    6.20    --   20.00  54.00-172.56  276
  2  \w    -73.00  35.00   0.50    6.20    --   20.00  54.00 -60.00  216
  3  \w     77.00 108.00   0.50    6.20    --   20.00  54.00 -60.00   62
  4  \w    -70.00  75.00   0.50    6.20    --   20.00  54.00 120.00  290
  5  \w    -69.00  49.00   0.50    6.20    --   20.00  54.00-120.00  236
  6  \w     76.00 101.00   0.50    6.20    --   20.00  54.00-120.00   50
  7  \w    -64.00  -5.00   0.50    6.20    --   20.00  54.00 -30.00  118
  8  \w     78.00 103.00   0.50    6.20    --   20.00  54.00 -30.00   50
  9  \w    -62.00  86.00   0.50    6.20    --   20.00  54.00-150.00  296
 10  \w    -64.00  13.00   0.50    6.20    --   20.00  54.00   0.00  154
 11  \w     50.00  75.00   0.50    6.20    --   20.00  54.00   0.00   50
 12  \w    -42.00 -17.00   0.50    6.20    --   20.00  54.00 -90.00   50
 13  \w      8.00  33.00   0.50    6.20    --   20.00  54.00 -90.00   50
 14  \w     43.00  69.00   0.50    6.20    --   20.00  54.00 -90.00   52
 15  \w    -74.00 -46.00   0.50    6.20    --   20.00  54.00  90.00   56
 16  \w     39.00  64.00   0.50    6.20    --   20.00  54.00  90.00   50
 17  \w    -67.00 -40.00   0.50    6.20    --   20.00  54.00  30.00   54
 18  \w     40.00  65.00   0.50    6.20    --   20.00  54.00  30.00   50
 19  \w    -64.00  37.00   0.50    6.20    --   20.00  54.00 150.00  202
 20  \w     72.00  97.00   0.50    6.20    --   20.00  54.00  39.28   50
;
_diffrn_measurement_device 'two-circle diffractometer'
_diffrn_measurement_device_type 'XtaLAB Mini II'
_diffrn_measurement_method '\w scans'
_diffrn_radiation_type MoK\a
_diffrn_radiation_wavelength 0.71073
_diffrn_reflns_av_R_equivalents 0.0302
_diffrn_reflns_av_unetI/netI 0.0170
_diffrn_reflns_Laue_measured_fraction_full 0.999
_diffrn_reflns_Laue_measured_fraction_max 0.999
_diffrn_reflns_limit_h_max 12
_diffrn_reflns_limit_h_min -12
_diffrn_reflns_limit_k_max 12
_diffrn_reflns_limit_k_min -12
_diffrn_reflns_limit_l_max 26
_diffrn_reflns_limit_l_min -26
_diffrn_reflns_number 36386
_diffrn_reflns_point_group_measured_fraction_full 0.999
_diffrn_reflns_point_group_measured_fraction_max 0.999
_diffrn_reflns_theta_full 25.242
_diffrn_reflns_theta_max 26.370
_diffrn_reflns_theta_min 1.922
_exptl_absorpt_coefficient_mu 0.319
_exptl_absorpt_correction_T_max 0.842
_exptl_absorpt_correction_T_min 0.736
_exptl_absorpt_correction_type analytical
_exptl_absorpt_process_details
;
CrysAlisPro 1.171.41.99a (Rigaku Oxford Diffraction, 2021)
Analytical numeric absorption correction using a multifaceted crystal
model based on expressions derived by R.C. Clark & J.S. Reid.
(Clark, R. C. & Reid, J. S. (1995). Acta Cryst. A51, 887-897)
Empirical absorption correction using spherical harmonics,
implemented in SCALE3 ABSPACK scaling algorithm.
;
_exptl_crystal_colour 'clear light colourless'
_exptl_crystal_colour_lustre clear
_exptl_crystal_colour_modifier light
_exptl_crystal_colour_primary colourless
_exptl_crystal_density_diffrn 1.621
_exptl_crystal_description block
_exptl_crystal_F_000 1080
_exptl_crystal_size_max 0.64
_exptl_crystal_size_mid 0.31
_exptl_crystal_size_min 0.3
_refine_diff_density_max 0.624
_refine_diff_density_min -0.470
_refine_diff_density_rms 0.099
_refine_ls_extinction_coef 0.0021(6)
_refine_ls_extinction_expression Fc^*^=kFc[1+0.001xFc^2^\l^3^/sin(2\q)]^-1/4^
_refine_ls_extinction_method 'SHELXL-2018/3 (Sheldrick 2018)'
_refine_ls_goodness_of_fit_ref 1.052
_refine_ls_hydrogen_treatment constr
_refine_ls_matrix_type full
_refine_ls_number_parameters 317
_refine_ls_number_reflns 4416
_refine_ls_number_restraints 0
_refine_ls_restrained_S_all 1.052
_refine_ls_R_factor_all 0.0389
_refine_ls_R_factor_gt 0.0338
_refine_ls_shift/su_max 0.001
_refine_ls_shift/su_mean 0.000
_refine_ls_structure_factor_coef Fsqd
_refine_ls_weighting_details 'w=1/[\s^2^(Fo^2^)+(0.0501P)^2^+1.4407P] where P=(Fo^2^+2Fc^2^)/3'
_refine_ls_weighting_scheme calc
_refine_ls_wR_factor_gt 0.0932
_refine_ls_wR_factor_ref 0.0965
_reflns_Friedel_coverage 0.000
_reflns_number_gt 3888
_reflns_number_total 4416
_reflns_threshold_expression 'I > 2\s(I)'
_cod_data_source_file d3cc02292g2.cif
_cod_data_source_block 3fa_auto
_cod_database_code 7131767
_shelx_shelxl_version_number 2018/3
_shelx_space_group_comment
;
The symmetry employed for this shelxl refinement is uniquely defined
by the following loop, which should always be used as a source of
symmetry information in preference to the above space-group names.
They are only intended as comments.
;
_shelx_estimated_absorpt_t_max 0.910
_shelx_estimated_absorpt_t_min 0.822
_olex2_refinement_description
;
1. Fixed Uiso
 At 1.2 times of:
  All C(H) groups, All C(H,H) groups
2.a Ternary CH refined with riding coordinates:
 C00N(H00N)
2.b Secondary CH2 refined with riding coordinates:
 C00T(H00A,H00B)
2.c Aromatic/amide H refined with riding coordinates:
 C00I(H00I), C00M(H00M), C00O(H00O), C00P(H00P), C00Q(H00Q), C00R(H00R),
 C00S(H00S), C00U(H00U), C00W(H00W), C00X(H00X), C00Y(H00Y), C00Z(H00Z)
;
_olex2_submission_special_instructions 'No special instructions were received'
_oxdiff_exptl_absorpt_empirical_details
;
Empirical correction (ABSPACK) includes:
- Absorption correction using spherical harmonics
- Frame scaling
;

loop_
_space_group_symop_operation_xyz
'x, y, z'
'-x, y+1/2, -z+1/2'
'-x, -y, -z'
'x, -y-1/2, z-1/2'

loop_
_atom_site_label
_atom_site_type_symbol
_atom_site_fract_x
_atom_site_fract_y
_atom_site_fract_z
_atom_site_U_iso_or_equiv
_atom_site_adp_type
_atom_site_occupancy
_atom_site_site_symmetry_order
_atom_site_calc_flag
_atom_site_refinement_flags_posn
_atom_site_refinement_flags_adp
_atom_site_refinement_flags_occupancy
_atom_site_disorder_assembly
_atom_site_disorder_group
S001 S 0.28283(4) 0.47274(4) 0.66433(2) 0.02290(12) Uani 1 1 d . . . . .
S002 S 0.26400(4) 0.67764(4) 0.75953(2) 0.02166(12) Uani 1 1 d . . . . .
F003 F 0.59396(11) 0.52823(14) 0.75841(6) 0.0451(3) Uani 1 1 d . . . . .
O004 O 0.14589(12) 0.49983(13) 0.64807(6) 0.0294(3) Uani 1 1 d . . . . .
O005 O 0.23945(13) 0.74741(13) 0.70207(6) 0.0305(3) Uani 1 1 d . . . . .
F006 F -0.00443(14) 0.30153(16) 0.95759(6) 0.0540(4) Uani 1 1 d . . . . .
O007 O 0.35854(12) 0.72585(13) 0.80562(7) 0.0310(3) Uani 1 1 d . . . . .
O008 O 0.33104(13) 0.34099(12) 0.66515(6) 0.0296(3) Uani 1 1 d . . . . .
O009 O 0.17874(14) 0.93156(13) 0.82965(7) 0.0345(3) Uani 1 1 d . . . . .
O00A O 0.72625(14) 0.71472(16) 0.47325(7) 0.0412(4) Uani 1 1 d . . . . .
N00B N 0.31606(14) 0.52897(14) 0.73871(7) 0.0211(3) Uani 1 1 d . . . . .
N00C N 0.15579(15) 0.84839(16) 0.86890(7) 0.0289(3) Uani 1 1 d . . . . .
O00D O 0.56906(17) 0.85727(18) 0.45642(8) 0.0517(4) Uani 1 1 d . . . . .
N00E N 0.61539(17) 0.75883(17) 0.48236(7) 0.0335(4) Uani 1 1 d . . . . .
O00F O 0.1895(2) 0.8558(2) 0.92438(7) 0.0650(6) Uani 1 1 d . . . . .
C00G C 0.07628(17) 0.73334(16) 0.84916(8) 0.0223(3) Uani 1 1 d . . . . .
C00H C 0.11025(16) 0.65538(16) 0.79801(8) 0.0207(3) Uani 1 1 d . . . . .
C00I C 0.02364(17) 0.55485(17) 0.77978(8) 0.0245(4) Uani 1 1 d . . . . .
H00I H 0.044261 0.499932 0.745192 0.029 Uiso 1 1 calc R U . . .
C00J C 0.29135(17) 0.39639(17) 0.83636(8) 0.0256(4) Uani 1 1 d . . . . .
C00K C 0.53347(18) 0.69102(19) 0.52887(8) 0.0274(4) Uani 1 1 d . . . . .
C00L C 0.38282(17) 0.56454(18) 0.61337(8) 0.0240(4) Uani 1 1 d . . . . .
C00M C -0.03713(17) 0.71088(17) 0.88243(8) 0.0258(4) Uani 1 1 d . . . . .
H00M H -0.056380 0.763439 0.918034 0.031 Uiso 1 1 calc R U . . .
C00N C 0.38658(17) 0.43792(18) 0.78583(8) 0.0255(4) Uani 1 1 d . . . . .
H00N H 0.407664 0.356160 0.761927 0.031 Uiso 1 1 calc R U . . .
C00O C -0.09334(18) 0.53415(18) 0.81198(9) 0.0285(4) Uani 1 1 d . . . . .
H00O H -0.153383 0.466758 0.798484 0.034 Uiso 1 1 calc R U . . .
C00P C 0.27610(19) 0.46827(19) 0.89135(9) 0.0296(4) Uani 1 1 d . . . . .
H00P H 0.334071 0.540006 0.900809 0.036 Uiso 1 1 calc R U . . .
C00Q C 0.59334(18) 0.59541(19) 0.56598(8) 0.0280(4) Uani 1 1 d . . . . .
H00Q H 0.684898 0.574133 0.561821 0.034 Uiso 1 1 calc R U . . .
C00R C -0.12260(17) 0.61085(18) 0.86334(9) 0.0289(4) Uani 1 1 d . . . . .
H00R H -0.201646 0.594913 0.885635 0.035 Uiso 1 1 calc R U . . .
C00S C 0.51687(17) 0.53102(18) 0.60951(9) 0.0269(4) Uani 1 1 d . . . . .
H00S H 0.555158 0.465195 0.636237 0.032 Uiso 1 1 calc R U . . .
C00T C 0.51991(18) 0.4919(2) 0.81021(9) 0.0330(4) Uani 1 1 d . . . . .
H00A H 0.505549 0.569180 0.837576 0.040 Uiso 1 1 calc R U . . .
H00B H 0.568492 0.424100 0.835338 0.040 Uiso 1 1 calc R U . . .
C00U C 0.32325(18) 0.6606(2) 0.57546(9) 0.0326(4) Uani 1 1 d . . . . .
H00U H 0.231298 0.681072 0.578869 0.039 Uiso 1 1 calc R U . . .
C00V C 0.0953(2) 0.3305(2) 0.91805(10) 0.0367(5) Uani 1 1 d . . . . .
C00W C 0.1763(2) 0.4356(2) 0.93264(9) 0.0352(4) Uani 1 1 d . . . . .
H00W H 0.164457 0.485055 0.970068 0.042 Uiso 1 1 calc R U . . .
C00X C 0.4005(2) 0.7261(2) 0.53260(9) 0.0343(4) Uani 1 1 d . . . . .
H00X H 0.363280 0.793416 0.506409 0.041 Uiso 1 1 calc R U . . .
C00Y C 0.20949(19) 0.28767(19) 0.82443(9) 0.0310(4) Uani 1 1 d . . . . .
H00Y H 0.222067 0.236127 0.787743 0.037 Uiso 1 1 calc R U . . .
C00Z C 0.1099(2) 0.2537(2) 0.86540(10) 0.0365(5) Uani 1 1 d . . . . .
H00Z H 0.053791 0.179881 0.857317 0.044 Uiso 1 1 calc R U . . .

loop_
_atom_site_aniso_label
_atom_site_aniso_U_11
_atom_site_aniso_U_22
_atom_site_aniso_U_33
_atom_site_aniso_U_23
_atom_site_aniso_U_13
_atom_site_aniso_U_12
S001 0.0200(2) 0.0263(2) 0.0225(2) -0.00105(16) 0.00281(16) -0.00116(16)
S002 0.0181(2) 0.0197(2) 0.0275(2) -0.00009(16) 0.00474(16) -0.00075(15)
F003 0.0245(6) 0.0704(9) 0.0407(7) -0.0039(6) 0.0064(5) -0.0028(6)
O004 0.0202(6) 0.0405(7) 0.0275(7) -0.0013(6) 0.0006(5) -0.0024(5)
O005 0.0330(7) 0.0256(6) 0.0337(7) 0.0072(5) 0.0106(6) 0.0047(5)
F006 0.0458(7) 0.0745(10) 0.0426(8) 0.0107(7) 0.0154(6) -0.0117(7)
O007 0.0208(6) 0.0293(7) 0.0429(8) -0.0099(6) 0.0024(5) -0.0036(5)
O008 0.0330(7) 0.0257(6) 0.0304(7) -0.0040(5) 0.0044(5) -0.0004(5)
O009 0.0346(7) 0.0230(6) 0.0462(8) 0.0020(6) 0.0040(6) -0.0025(5)
O00A 0.0327(7) 0.0593(10) 0.0324(8) -0.0008(7) 0.0117(6) -0.0070(7)
N00B 0.0199(7) 0.0213(7) 0.0220(7) -0.0004(5) 0.0026(5) 0.0026(5)
N00C 0.0286(8) 0.0302(8) 0.0280(8) -0.0072(7) 0.0031(6) -0.0043(6)
O00D 0.0526(10) 0.0596(10) 0.0434(9) 0.0237(8) 0.0098(7) 0.0007(8)
N00E 0.0358(9) 0.0428(10) 0.0221(8) 0.0010(7) 0.0042(7) -0.0081(7)
O00F 0.0829(13) 0.0822(13) 0.0293(8) -0.0064(8) -0.0059(8) -0.0469(11)
C00G 0.0233(8) 0.0202(8) 0.0234(8) 0.0004(6) -0.0011(6) 0.0006(6)
C00H 0.0182(7) 0.0222(8) 0.0217(8) 0.0021(6) 0.0019(6) 0.0016(6)
C00I 0.0229(8) 0.0242(8) 0.0267(9) -0.0038(7) 0.0038(7) -0.0004(7)
C00J 0.0258(8) 0.0255(9) 0.0255(9) 0.0047(7) -0.0004(7) 0.0052(7)
C00K 0.0274(9) 0.0343(10) 0.0207(8) -0.0016(7) 0.0048(7) -0.0047(7)
C00L 0.0220(8) 0.0293(9) 0.0210(8) -0.0002(7) 0.0043(7) 0.0003(7)
C00M 0.0256(8) 0.0262(9) 0.0257(9) -0.0013(7) 0.0051(7) 0.0044(7)
C00N 0.0246(8) 0.0270(9) 0.0250(9) 0.0011(7) -0.0007(7) 0.0060(7)
C00O 0.0218(8) 0.0266(9) 0.0374(10) -0.0029(7) 0.0044(7) -0.0040(7)
C00P 0.0332(10) 0.0296(9) 0.0258(9) 0.0022(7) -0.0021(8) 0.0014(8)
C00Q 0.0214(8) 0.0355(10) 0.0273(9) -0.0004(8) 0.0036(7) 0.0011(7)
C00R 0.0221(8) 0.0301(9) 0.0351(10) 0.0012(8) 0.0095(7) -0.0001(7)
C00S 0.0226(8) 0.0312(9) 0.0270(9) 0.0016(7) 0.0024(7) 0.0034(7)
C00T 0.0232(9) 0.0450(11) 0.0306(10) -0.0015(8) 0.0003(7) 0.0056(8)
C00U 0.0232(9) 0.0456(11) 0.0293(10) 0.0077(8) 0.0049(7) 0.0069(8)
C00V 0.0321(10) 0.0470(12) 0.0314(10) 0.0126(9) 0.0051(8) 0.0003(9)
C00W 0.0399(11) 0.0422(11) 0.0236(9) 0.0026(8) 0.0035(8) 0.0056(9)
C00X 0.0329(10) 0.0432(11) 0.0269(9) 0.0102(8) 0.0029(8) 0.0063(9)
C00Y 0.0361(10) 0.0278(9) 0.0290(10) 0.0025(7) 0.0003(8) 0.0025(8)
C00Z 0.0362(11) 0.0338(10) 0.0394(11) 0.0077(9) -0.0023(9) -0.0055(8)

loop_
_atom_type_symbol
_atom_type_description
_atom_type_scat_dispersion_real
_atom_type_scat_dispersion_imag
_atom_type_scat_source
C C 0.0033 0.0016 'International Tables Vol C Tables 4.2.6.8 and 6.1.1.4'
H H 0.0000 0.0000 'International Tables Vol C Tables 4.2.6.8 and 6.1.1.4'
F F 0.0171 0.0103 'International Tables Vol C Tables 4.2.6.8 and 6.1.1.4'
N N 0.0061 0.0033 'International Tables Vol C Tables 4.2.6.8 and 6.1.1.4'
O O 0.0106 0.0060 'International Tables Vol C Tables 4.2.6.8 and 6.1.1.4'
S S 0.1246 0.1234 'International Tables Vol C Tables 4.2.6.8 and 6.1.1.4'

loop_
_exptl_crystal_face_index_h
_exptl_crystal_face_index_k
_exptl_crystal_face_index_l
_exptl_crystal_face_perp_dist
4 -14 0 0.1573
9 -9 -14 0.2370
-1 -14 9 0.1580
-6 -10 18 0.2198
-10 -3 21 0.2960
-11 2 20 0.3219
-12 -2 -15 0.1375
3 -3 -29 0.2723
9 -3 -23 0.3060
13 2 13 0.1685
10 2 19 0.1538
8 3 24 0.1646
0 3 29 0.2609
-1 14 -5 0.1490

loop_
_geom_angle_atom_site_label_1
_geom_angle_atom_site_label_2
_geom_angle_atom_site_label_3
_geom_angle
_geom_angle_site_symmetry_1
_geom_angle_site_symmetry_3
_geom_angle_publ_flag
O004 S001 N00B 108.42(7) . . ?
O004 S001 C00L 108.08(8) . . ?
O008 S001 O004 120.43(8) . . ?
O008 S001 N00B 104.41(7) . . ?
O008 S001 C00L 107.80(8) . . ?
N00B S001 C00L 106.99(8) . . ?
O005 S002 O007 120.50(8) . . ?
O005 S002 N00B 105.81(8) . . ?
O005 S002 C00H 109.10(8) . . ?
O007 S002 N00B 106.68(7) . . ?
O007 S002 C00H 107.17(8) . . ?
N00B S002 C00H 106.84(8) . . ?
S002 N00B S001 119.87(8) . . ?
C00N N00B S001 118.55(11) . . ?
C00N N00B S002 121.49(11) . . ?
O009 N00C O00F 124.58(17) . . ?
O009 N00C C00G 118.22(15) . . ?
O00F N00C C00G 117.13(16) . . ?
O00A N00E O00D 124.26(17) . . ?
O00A N00E C00K 117.66(17) . . ?
O00D N00E C00K 118.06(17) . . ?
C00H C00G N00C 122.02(15) . . ?
C00M C00G N00C 115.83(15) . . ?
C00M C00G C00H 122.08(16) . . ?
C00G C00H S002 121.39(13) . . ?
C00I C00H S002 120.57(13) . . ?
C00I C00H C00G 117.95(15) . . ?
C00H C00I H00I 119.9 . . ?
C00H C00I C00O 120.27(16) . . ?
C00O C00I H00I 119.9 . . ?
C00P C00J C00N 122.36(17) . . ?
C00P C00J C00Y 119.27(17) . . ?
C00Y C00J C00N 118.19(16) . . ?
C00Q C00K N00E 118.08(16) . . ?
C00Q C00K C00X 123.50(17) . . ?
C00X C00K N00E 118.42(17) . . ?
C00S C00L S001 118.40(14) . . ?
C00U C00L S001 118.99(13) . . ?
C00U C00L C00S 122.44(16) . . ?
C00G C00M H00M 120.4 . . ?
C00G C00M C00R 119.11(16) . . ?
C00R C00M H00M 120.4 . . ?
N00B C00N H00N 105.9 . . ?
N00B C00N C00T 112.86(15) . . ?
C00J C00N N00B 110.11(13) . . ?
C00J C00N H00N 105.9 . . ?
C00J C00N C00T 115.27(15) . . ?
C00T C00N H00N 105.9 . . ?
C00I C00O H00O 119.8 . . ?
C00R C00O C00I 120.41(17) . . ?
C00R C00O H00O 119.8 . . ?
C00J C00P H00P 119.9 . . ?
C00J C00P C00W 120.28(18) . . ?
C00W C00P H00P 119.9 . . ?
C00K C00Q H00Q 120.8 . . ?
C00K C00Q C00S 118.36(16) . . ?
C00S C00Q H00Q 120.8 . . ?
C00M C00R H00R 119.9 . . ?
C00O C00R C00M 120.12(16) . . ?
C00O C00R H00R 119.9 . . ?
C00L C00S H00S 120.6 . . ?
C00Q C00S C00L 118.73(17) . . ?
C00Q C00S H00S 120.6 . . ?
F003 C00T C00N 108.21(15) . . ?
F003 C00T H00A 110.1 . . ?
F003 C00T H00B 110.1 . . ?
C00N C00T H00A 110.1 . . ?
C00N C00T H00B 110.1 . . ?
H00A C00T H00B 108.4 . . ?
C00L C00U H00U 120.7 . . ?
C00X C00U C00L 118.66(17) . . ?
C00X C00U H00U 120.7 . . ?
F006 C00V C00W 118.16(19) . . ?
F006 C00V C00Z 118.57(19) . . ?
C00W C00V C00Z 123.26(19) . . ?
C00P C00W H00W 120.8 . . ?
C00V C00W C00P 118.45(19) . . ?
C00V C00W H00W 120.8 . . ?
C00K C00X H00X 120.8 . . ?
C00U C00X C00K 118.30(18) . . ?
C00U C00X H00X 120.8 . . ?
C00J C00Y H00Y 119.5 . . ?
C00Z C00Y C00J 120.98(18) . . ?
C00Z C00Y H00Y 119.5 . . ?
C00V C00Z C00Y 117.68(19) . . ?
C00V C00Z H00Z 121.2 . . ?
C00Y C00Z H00Z 121.2 . . ?

loop_
_geom_bond_atom_site_label_1
_geom_bond_atom_site_label_2
_geom_bond_distance
_geom_bond_site_symmetry_2
_geom_bond_publ_flag
S001 O004 1.4313(13) . ?
S001 O008 1.4243(13) . ?
S001 N00B 1.7005(15) . ?
S001 C00L 1.7649(18) . ?
S002 O005 1.4243(13) . ?
S002 O007 1.4259(13) . ?
S002 N00B 1.6638(14) . ?
S002 C00H 1.7821(16) . ?
F003 C00T 1.395(2) . ?
F006 C00V 1.358(2) . ?
O009 N00C 1.214(2) . ?
O00A N00E 1.220(2) . ?
N00B C00N 1.520(2) . ?
N00C O00F 1.216(2) . ?
N00C C00G 1.469(2) . ?
O00D N00E 1.226(2) . ?
N00E C00K 1.475(2) . ?
C00G C00H 1.395(2) . ?
C00G C00M 1.377(2) . ?
C00H C00I 1.388(2) . ?
C00I H00I 0.9500 . ?
C00I C00O 1.392(2) . ?
C00J C00N 1.518(2) . ?
C00J C00P 1.389(3) . ?
C00J C00Y 1.395(3) . ?
C00K C00Q 1.376(3) . ?
C00K C00X 1.385(3) . ?
C00L C00S 1.391(2) . ?
C00L C00U 1.388(3) . ?
C00M H00M 0.9500 . ?
C00M C00R 1.382(3) . ?
C00N H00N 1.0000 . ?
C00N C00T 1.520(3) . ?
C00O H00O 0.9500 . ?
C00O C00R 1.379(3) . ?
C00P H00P 0.9500 . ?
C00P C00W 1.391(3) . ?
C00Q H00Q 0.9500 . ?
C00Q C00S 1.384(3) . ?
C00R H00R 0.9500 . ?
C00S H00S 0.9500 . ?
C00T H00A 0.9900 . ?
C00T H00B 0.9900 . ?
C00U H00U 0.9500 . ?
C00U C00X 1.384(3) . ?
C00V C00W 1.372(3) . ?
C00V C00Z 1.374(3) . ?
C00W H00W 0.9500 . ?
C00X H00X 0.9500 . ?
C00Y H00Y 0.9500 . ?
C00Y C00Z 1.389(3) . ?
C00Z H00Z 0.9500 . ?

loop_
_geom_torsion_atom_site_label_1
_geom_torsion_atom_site_label_2
_geom_torsion_atom_site_label_3
_geom_torsion_atom_site_label_4
_geom_torsion
_geom_torsion_site_symmetry_1
_geom_torsion_site_symmetry_2
_geom_torsion_site_symmetry_3
_geom_torsion_site_symmetry_4
_geom_torsion_publ_flag
S001 N00B C00N C00J -110.45(14) . . . . ?
S001 N00B C00N C00T 119.18(14) . . . . ?
S001 C00L C00S C00Q 174.85(14) . . . . ?
S001 C00L C00U C00X -175.72(16) . . . . ?
S002 N00B C00N C00J 66.12(17) . . . . ?
S002 N00B C00N C00T -64.24(18) . . . . ?
S002 C00H C00I C00O 176.97(14) . . . . ?
O004 S001 N00B S002 -45.65(11) . . . . ?
O004 S001 N00B C00N 130.98(12) . . . . ?
O004 S001 C00L C00S -164.54(14) . . . . ?
O004 S001 C00L C00U 10.87(18) . . . . ?
O005 S002 N00B S001 -19.83(11) . . . . ?
O005 S002 N00B C00N 163.64(12) . . . . ?
O005 S002 C00H C00G -102.32(15) . . . . ?
O005 S002 C00H C00I 81.04(16) . . . . ?
F006 C00V C00W C00P -178.10(17) . . . . ?
F006 C00V C00Z C00Y 177.81(18) . . . . ?
O007 S002 N00B S001 -149.28(9) . . . . ?
O007 S002 N00B C00N 34.19(14) . . . . ?
O007 S002 C00H C00G 29.68(16) . . . . ?
O007 S002 C00H C00I -146.96(14) . . . . ?
O008 S001 N00B S002 -175.20(9) . . . . ?
O008 S001 N00B C00N 1.44(14) . . . . ?
O008 S001 C00L C00S -32.91(17) . . . . ?
O008 S001 C00L C00U 142.50(15) . . . . ?
O009 N00C C00G C00H 53.5(2) . . . . ?
O009 N00C C00G C00M -123.63(18) . . . . ?
O00A N00E C00K C00Q 9.7(3) . . . . ?
O00A N00E C00K C00X -169.83(18) . . . . ?
N00B S001 C00L C00S 78.89(16) . . . . ?
N00B S001 C00L C00U -105.70(16) . . . . ?
N00B S002 C00H C00G 143.72(14) . . . . ?
N00B S002 C00H C00I -32.92(16) . . . . ?
N00B C00N C00T F003 -50.9(2) . . . . ?
N00C C00G C00H S002 8.2(2) . . . . ?
N00C C00G C00H C00I -175.09(16) . . . . ?
N00C C00G C00M C00R 174.83(16) . . . . ?
O00D N00E C00K C00Q -168.72(18) . . . . ?
O00D N00E C00K C00X 11.7(3) . . . . ?
N00E C00K C00Q C00S -179.71(16) . . . . ?
N00E C00K C00X C00U 178.82(18) . . . . ?
O00F N00C C00G C00H -129.4(2) . . . . ?
O00F N00C C00G C00M 53.5(2) . . . . ?
C00G C00H C00I C00O 0.2(3) . . . . ?
C00G C00M C00R C00O 0.6(3) . . . . ?
C00H S002 N00B S001 96.34(10) . . . . ?
C00H S002 N00B C00N -80.19(14) . . . . ?
C00H C00G C00M C00R -2.3(3) . . . . ?
C00H C00I C00O C00R -1.8(3) . . . . ?
C00I C00O C00R C00M 1.4(3) . . . . ?
C00J C00N C00T F003 -178.60(15) . . . . ?
C00J C00P C00W C00V 0.8(3) . . . . ?
C00J C00Y C00Z C00V -0.2(3) . . . . ?
C00K C00Q C00S C00L 0.7(3) . . . . ?
C00L S001 N00B S002 70.69(11) . . . . ?
C00L S001 N00B C00N -112.67(13) . . . . ?
C00L C00U C00X C00K 1.0(3) . . . . ?
C00M C00G C00H S002 -174.90(13) . . . . ?
C00M C00G C00H C00I 1.8(3) . . . . ?
C00N C00J C00P C00W 172.10(17) . . . . ?
C00N C00J C00Y C00Z -172.61(17) . . . . ?
C00P C00J C00N N00B -89.0(2) . . . . ?
C00P C00J C00N C00T 40.1(2) . . . . ?
C00P C00J C00Y C00Z 2.6(3) . . . . ?
C00Q C00K C00X C00U -0.7(3) . . . . ?
C00S C00L C00U C00X -0.5(3) . . . . ?
C00U C00L C00S C00Q -0.4(3) . . . . ?
C00W C00V C00Z C00Y -1.9(3) . . . . ?
C00X C00K C00Q C00S -0.2(3) . . . . ?
C00Y C00J C00N N00B 86.05(19) . . . . ?
C00Y C00J C00N C00T -144.88(17) . . . . ?
C00Y C00J C00P C00W -2.9(3) . . . . ?
C00Z C00V C00W C00P 1.6(3) . . . . ?
